data_2212346
loop_
_publ_author_name
'Li-Zhong Li'
'Zhonglu You'

_publ_section_title
;
 Dibromo{2-[2-(ethylamino)ethyliminomethyl]-4-nitrophenolato}zinc(II)
;
_journal_coeditor_code RZ2113
_journal_issue 2
_journal_name_full 'Acta Crystallographica Section E'
_journal_page_first m607
_journal_page_last m609
_journal_paper_doi 10.1107/S1600536807003558
_journal_volume 63
_journal_year 2007
_chemical_formula_iupac '[Zn Br2 (C11 H15 N3 O3)]'
_chemical_formula_moiety 'C11 H15 Br2 N3 O3 Zn'
_chemical_formula_sum 'C11 H15 Br2 N3 O3 Zn'
_chemical_formula_weight 462.45
_chemical_name_systematic
;
Dibromo{2-[2-(ethylamino)ethyliminomethyl]-4-nitrophenolato}zinc(II)
;
_space_group_IT_number 14
_symmetry_cell_setting monoclinic
_symmetry_space_group_name_Hall '-P 2ybc'
_symmetry_space_group_name_H-M 'P 1 21/c 1'
_atom_sites_solution_hydrogens geom
_atom_sites_solution_primary direct
_atom_sites_solution_secondary difmap
_audit_creation_method SHELXL-97
_cell_angle_alpha 90.00
_cell_angle_beta 115.912(3)
_cell_angle_gamma 90.00
_cell_formula_units_Z 4
_cell_length_a 11.714(2)
_cell_length_b 11.683(2)
_cell_length_c 13.070(2)
_cell_measurement_reflns_used 2655
_cell_measurement_temperature 298(2)
_cell_measurement_theta_max 24.3
_cell_measurement_theta_min 2.4
_cell_volume 1608.9(5)
_computing_cell_refinement 'SAINT (Bruker, 1998)'
_computing_data_collection 'SMART (Bruker, 1998)'
_computing_data_reduction SAINT
_computing_molecular_graphics 'SHELXTL (Sheldrick, 1997b)'
_computing_publication_material SHELXTL
_computing_structure_refinement 'SHELXL97 (Sheldrick, 1997a)'
_computing_structure_solution 'SHELXS97 (Sheldrick, 1997a)'
_diffrn_ambient_temperature 298(2)
_diffrn_measured_fraction_theta_full 0.991
_diffrn_measured_fraction_theta_max 0.991
_diffrn_measurement_device_type 'Bruker SMART CCD area-detector'
_diffrn_measurement_method \w
_diffrn_radiation_monochromator graphite
_diffrn_radiation_source 'fine-focus sealed tube'
_diffrn_radiation_type MoK\a
_diffrn_radiation_wavelength 0.71073
_diffrn_reflns_av_R_equivalents 0.0515
_diffrn_reflns_av_sigmaI/netI 0.0608
_diffrn_reflns_limit_h_max 14
_diffrn_reflns_limit_h_min -15
_diffrn_reflns_limit_k_max 15
_diffrn_reflns_limit_k_min -15
_diffrn_reflns_limit_l_max 16
_diffrn_reflns_limit_l_min -16
_diffrn_reflns_number 13397
_diffrn_reflns_theta_full 27.50
_diffrn_reflns_theta_max 27.50
_diffrn_reflns_theta_min 1.93
_diffrn_standards_number 0
_exptl_absorpt_coefficient_mu 6.502
_exptl_absorpt_correction_T_max 0.257
_exptl_absorpt_correction_T_min 0.228
_exptl_absorpt_correction_type multi-scan
_exptl_absorpt_process_details '(SADABS; Sheldrick, 1996)'
_exptl_crystal_colour colourless
_exptl_crystal_density_diffrn 1.909
_exptl_crystal_density_method 'not measured'
_exptl_crystal_description block
_exptl_crystal_F_000 904
_exptl_crystal_size_max 0.24
_exptl_crystal_size_mid 0.23
_exptl_crystal_size_min 0.21
_refine_diff_density_max 0.553
_refine_diff_density_min -0.884
_refine_ls_extinction_method none
_refine_ls_goodness_of_fit_ref 1.021
_refine_ls_hydrogen_treatment constr
_refine_ls_matrix_type full
_refine_ls_number_parameters 182
_refine_ls_number_reflns 3659
_refine_ls_number_restraints 0
_refine_ls_restrained_S_all 1.021
_refine_ls_R_factor_all 0.0621
_refine_ls_R_factor_gt 0.0360
_refine_ls_shift/su_max 0.000
_refine_ls_shift/su_mean 0.000
_refine_ls_structure_factor_coef Fsqd
_refine_ls_weighting_details 'calc w=1/[\s^2^(Fo^2^)+(0.0236P)^2^+1.0083P] where P=(Fo^2^+2Fc^2^)/3'
_refine_ls_weighting_scheme calc
_refine_ls_wR_factor_gt 0.0771
_refine_ls_wR_factor_ref 0.0875
_reflns_number_gt 2633
_reflns_number_total 3659
_reflns_threshold_expression I>2\s(I)
_cod_data_source_file rz2113.cif
_cod_data_source_block I
_cod_depositor_comments
;
The following automatic conversions were performed:
'_symmetry_cell_setting' value 'Monoclinic' changed to 'monoclinic'
according to '/home/saulius/struct/CIF-dictionaries/cif_core.dic'
dictionary named 'cif_core.dic' version 2.4.1 from 2010-06-29.

Automatic conversion script
Id: cif_fix_enum 1527 2010-12-29 10:47:43Z saulius 

The following automatic conversions were performed:

'_symmetry_cell_setting' value 'Monoclinic' changed to 'monoclinic'
according to /home/saulius/struct/CIF-dictionaries/cif_core.dic
dictionary named 'cif_core.dic' version 2.4.1 from 2010-06-29.

Automatic conversion script
Id: cif_fix_values 1715 2011-07-08 13:25:40Z adriana 
;
_cod_original_sg_symbol_H-M 'P 21/c'
_cod_database_code 2212346
_cod_database_fobs_code 2212346

loop_
_symmetry_equiv_pos_as_xyz
'x, y, z'
'-x, y+1/2, -z+1/2'
'-x, -y, -z'
'x, -y-1/2, z-1/2'

loop_
_atom_site_type_symbol
_atom_site_label
_atom_site_fract_x
_atom_site_fract_y
_atom_site_fract_z
_atom_site_U_iso_or_equiv
_atom_site_adp_type
_atom_site_calc_flag
_atom_site_refinement_flags
_atom_site_occupancy
Zn Zn1 0.02675(4) 0.07746(3) 0.25876(4) 0.02995(13) Uani d . 1
Br Br1 0.06059(5) -0.07066(3) 0.15431(3) 0.04423(14) Uani d . 1
Br Br2 -0.17616(4) 0.09584(3) 0.25809(4) 0.03941(13) Uani d . 1
O O1 0.1584(3) 0.0673(2) 0.4152(2) 0.0336(6) Uani d . 1
O O2 0.4978(5) 0.4222(3) 0.7722(3) 0.0993(17) Uani d . 1
O O3 0.4463(5) 0.5225(3) 0.6219(3) 0.1123(19) Uani d . 1
N N1 0.0814(3) 0.2265(2) 0.2196(2) 0.0239(6) Uani d . 1
N N2 -0.1871(3) 0.3202(2) 0.0762(3) 0.0293(7) Uani d . 1
H H2A -0.1627 0.3067 0.1506 0.035 Uiso calc R 1
H H2B -0.1731 0.3947 0.0681 0.035 Uiso calc R 1
N N3 0.4452(5) 0.4346(4) 0.6693(4) 0.0715(14) Uani d . 1
C C1 0.2332(3) 0.2598(3) 0.4184(3) 0.0275(8) Uani d . 1
C C2 0.2283(3) 0.1542(3) 0.4707(3) 0.0260(8) Uani d . 1
C C3 0.3034(4) 0.1439(3) 0.5899(3) 0.0336(9) Uani d . 1
H H3 0.3053 0.0742 0.6251 0.040 Uiso calc R 1
C C4 0.3722(4) 0.2323(4) 0.6536(3) 0.0392(10) Uani d . 1
H H4 0.4190 0.2239 0.7318 0.047 Uiso calc R 1
C C5 0.3728(4) 0.3363(4) 0.6015(3) 0.0453(11) Uani d . 1
C C6 0.3063(4) 0.3493(3) 0.4857(3) 0.0397(10) Uani d . 1
H H6 0.3101 0.4184 0.4520 0.048 Uiso calc R 1
C C7 0.1671(3) 0.2864(3) 0.2980(3) 0.0273(8) Uani d . 1
H H7 0.1895 0.3547 0.2749 0.033 Uiso calc R 1
C C8 0.0308(3) 0.2684(3) 0.1015(3) 0.0321(9) Uani d . 1
H H8A 0.0747 0.2300 0.0632 0.039 Uiso calc R 1
H H8B 0.0479 0.3497 0.1024 0.039 Uiso calc R 1
C C9 -0.1089(3) 0.2486(3) 0.0359(3) 0.0284(8) Uani d . 1
H H9A -0.1337 0.2652 -0.0437 0.034 Uiso calc R 1
H H9B -0.1268 0.1685 0.0418 0.034 Uiso calc R 1
C C10 -0.3249(4) 0.2956(4) 0.0121(4) 0.0513(12) Uani d . 1
H H10A -0.3401 0.2150 0.0190 0.062 Uiso calc R 1
H H10B -0.3521 0.3125 -0.0679 0.062 Uiso calc R 1
C C11 -0.4000(5) 0.3659(5) 0.0563(6) 0.0779(17) Uani d . 1
H H11A -0.3720 0.3503 0.1358 0.117 Uiso calc R 1
H H11B -0.4883 0.3471 0.0155 0.117 Uiso calc R 1
H H11C -0.3880 0.4457 0.0462 0.117 Uiso calc R 1

loop_
_atom_site_aniso_label
_atom_site_aniso_U_11
_atom_site_aniso_U_22
_atom_site_aniso_U_33
_atom_site_aniso_U_12
_atom_site_aniso_U_13
_atom_site_aniso_U_23
Zn1 0.0377(3) 0.0238(2) 0.0281(2) -0.00283(17) 0.01408(19) 0.00111(16)
Br1 0.0692(3) 0.0344(2) 0.0376(2) 0.00041(19) 0.0313(2) -0.00503(17)
Br2 0.0457(3) 0.0314(2) 0.0499(3) -0.00327(17) 0.0291(2) -0.00349(17)
O1 0.0378(16) 0.0283(14) 0.0286(13) -0.0016(11) 0.0089(12) 0.0052(10)
O2 0.123(4) 0.076(3) 0.040(2) -0.022(2) -0.018(2) -0.0119(18)
O3 0.153(5) 0.050(2) 0.071(3) -0.042(3) -0.008(3) -0.003(2)
N1 0.0288(17) 0.0213(14) 0.0248(15) 0.0039(12) 0.0146(13) 0.0031(12)
N2 0.0297(18) 0.0262(16) 0.0287(16) 0.0010(13) 0.0097(14) 0.0000(13)
N3 0.077(3) 0.050(3) 0.052(3) -0.011(2) -0.004(2) -0.011(2)
C1 0.028(2) 0.0286(18) 0.0249(18) 0.0032(15) 0.0106(16) -0.0011(15)
C2 0.0219(19) 0.0313(19) 0.0269(18) 0.0056(15) 0.0126(15) -0.0001(15)
C3 0.030(2) 0.039(2) 0.029(2) 0.0086(17) 0.0110(17) 0.0089(17)
C4 0.032(2) 0.049(3) 0.027(2) 0.0042(18) 0.0050(17) 0.0014(18)
C5 0.043(3) 0.040(2) 0.035(2) -0.0010(19) 0.000(2) -0.0105(18)
C6 0.041(2) 0.033(2) 0.035(2) -0.0012(18) 0.0066(19) 0.0010(17)
C7 0.031(2) 0.0219(18) 0.0313(19) 0.0015(14) 0.0161(17) 0.0038(15)
C8 0.037(2) 0.037(2) 0.0261(19) -0.0004(17) 0.0166(17) 0.0034(16)
C9 0.036(2) 0.0278(18) 0.0201(17) 0.0006(15) 0.0111(16) 0.0001(14)
C10 0.033(3) 0.051(3) 0.054(3) -0.005(2) 0.004(2) 0.005(2)
C11 0.039(3) 0.081(4) 0.119(5) 0.011(3) 0.039(3) 0.011(4)

loop_
_atom_type_symbol
_atom_type_description
_atom_type_scat_dispersion_real
_atom_type_scat_dispersion_imag
_atom_type_scat_source
C C 0.0033 0.0016 'International Tables Vol C Tables 4.2.6.8 and 6.1.1.4'
H H 0.0000 0.0000 'International Tables Vol C Tables 4.2.6.8 and 6.1.1.4'
N N 0.0061 0.0033 'International Tables Vol C Tables 4.2.6.8 and 6.1.1.4'
O O 0.0106 0.0060 'International Tables Vol C Tables 4.2.6.8 and 6.1.1.4'
Zn Zn 0.2839 1.4301 'International Tables Vol C Tables 4.2.6.8 and 6.1.1.4'
Br Br -0.2901 2.4595 'International Tables Vol C Tables 4.2.6.8 and 6.1.1.4'

loop_
_geom_angle_atom_site_label_1
_geom_angle_atom_site_label_2
_geom_angle_atom_site_label_3
_geom_angle
_geom_angle_publ_flag
O1 Zn1 N1 97.25(11) y
O1 Zn1 Br1 107.91(8) y
N1 Zn1 Br1 109.87(8) y
O1 Zn1 Br2 109.84(9) y
N1 Zn1 Br2 110.57(8) y
Br1 Zn1 Br2 119.14(2) y
C2 O1 Zn1 123.4(2) ?
C7 N1 C8 118.1(3) ?
C7 N1 Zn1 119.9(2) ?
C8 N1 Zn1 122.0(2) ?
C10 N2 C9 112.0(3) ?
C10 N2 H2A 109.2 ?
C9 N2 H2A 109.2 ?
C10 N2 H2B 109.2 ?
C9 N2 H2B 109.2 ?
H2A N2 H2B 107.9 ?
O3 N3 O2 123.8(4) ?
O3 N3 C5 119.3(4) ?
O2 N3 C5 116.9(4) ?
C6 C1 C2 119.3(3) ?
C6 C1 C7 114.4(3) ?
C2 C1 C7 126.3(3) ?
O1 C2 C3 118.7(3) ?
O1 C2 C1 123.7(3) ?
C3 C2 C1 117.6(3) ?
C4 C3 C2 121.9(4) ?
C4 C3 H3 119.1 ?
C2 C3 H3 119.1 ?
C3 C4 C5 119.7(4) ?
C3 C4 H4 120.2 ?
C5 C4 H4 120.2 ?
C6 C5 C4 120.8(4) ?
C6 C5 N3 118.5(4) ?
C4 C5 N3 120.7(4) ?
C5 C6 C1 120.6(4) ?
C5 C6 H6 119.7 ?
C1 C6 H6 119.7 ?
N1 C7 C1 127.5(3) ?
N1 C7 H7 116.3 ?
C1 C7 H7 116.3 ?
N1 C8 C9 112.8(3) ?
N1 C8 H8A 109.0 ?
C9 C8 H8A 109.0 ?
N1 C8 H8B 109.0 ?
C9 C8 H8B 109.0 ?
H8A C8 H8B 107.8 ?
N2 C9 C8 113.4(3) ?
N2 C9 H9A 108.9 ?
C8 C9 H9A 108.9 ?
N2 C9 H9B 108.9 ?
C8 C9 H9B 108.9 ?
H9A C9 H9B 107.7 ?
N2 C10 C11 110.7(4) ?
N2 C10 H10A 109.5 ?
C11 C10 H10A 109.5 ?
N2 C10 H10B 109.5 ?
C11 C10 H10B 109.5 ?
H10A C10 H10B 108.1 ?
C10 C11 H11A 109.5 ?
C10 C11 H11B 109.5 ?
H11A C11 H11B 109.5 ?
C10 C11 H11C 109.5 ?
H11A C11 H11C 109.5 ?
H11B C11 H11C 109.5 ?

loop_
_geom_bond_atom_site_label_1
_geom_bond_atom_site_label_2
_geom_bond_distance
_geom_bond_publ_flag
Zn1 O1 1.954(3) y
Zn1 N1 1.997(3) y
Zn1 Br1 2.3428(7) y
Zn1 Br2 2.3828(8) y
O1 C2 1.307(4) ?
O2 N3 1.218(5) ?
O3 N3 1.202(5) ?
N1 C7 1.284(4) ?
N1 C8 1.475(4) ?
N2 C10 1.486(5) ?
N2 C9 1.496(4) ?
N2 H2A 0.9000 ?
N2 H2B 0.9000 ?
N3 C5 1.472(5) ?
C1 C6 1.394(5) ?
C1 C2 1.424(5) ?
C1 C7 1.452(5) ?
C2 C3 1.421(5) ?
C3 C4 1.350(5) ?
C3 H3 0.9300 ?
C4 C5 1.394(6) ?
C4 H4 0.9300 ?
C5 C6 1.374(5) ?
C6 H6 0.9300 ?
C7 H7 0.9300 ?
C8 C9 1.497(5) ?
C8 H8A 0.9700 ?
C8 H8B 0.9700 ?
C9 H9A 0.9700 ?
C9 H9B 0.9700 ?
C10 C11 1.493(7) ?
C10 H10A 0.9700 ?
C10 H10B 0.9700 ?
C11 H11A 0.9600 ?
C11 H11B 0.9600 ?
C11 H11C 0.9600 ?

loop_
_geom_hbond_atom_site_label_D
_geom_hbond_atom_site_label_H
_geom_hbond_atom_site_label_A
_geom_hbond_site_symmetry_A
_geom_hbond_distance_DH
_geom_hbond_distance_HA
_geom_hbond_distance_DA
_geom_hbond_angle_DHA
N2 H2B O1 2 0.90 2.03 2.903(4) 164
N2 H2A Br1 2 0.90 2.71 3.416(3) 137
N2 H2A Br2 . 0.90 2.87 3.503(3) 128
C7 H7 Br2 2 0.93 2.84 3.699(3) 153
C9 H9A Br2 4_565 0.97 2.91 3.822(4) 157
C10 H10B O2 1_454 0.97 2.43 3.262(6) 144
